data_7223559
loop_
_publ_author_name
'Mohan, Gopalakrishnan'
'Nallasamy, Palanisami'

_publ_section_title
;
 New Sterically Hindered Tin(IV) Siloxane Precursors to Tinsilicate
 Materials: Synthesis, Spectral, Structural and Photocatalytic Studies
;
_journal_name_full 'RSC Adv.'
_journal_paper_doi 10.1039/C5RA23424G
_journal_year 2015
_chemical_formula_moiety 'C32 H72 O8 Si2 Sn'
_chemical_formula_sum 'C32 H72 O8 Si2 Sn'
_chemical_formula_weight 759.76
_chemical_name_systematic 'Tin (IV) siloxanes'
_chemical_properties_physical Moisture-sensitive
_space_group_crystal_system monoclinic
_space_group_IT_number 14
_space_group_name_Hall '-P 2yn'
_space_group_name_H-M_alt 'P 1 21/n 1'
_symmetry_space_group_name_Hall '-P 2yn'
_symmetry_space_group_name_H-M 'P 1 21/n 1'
_atom_sites_solution_hydrogens geom
_audit_creation_date 2015-05-15
_audit_creation_method
;
Olex2 1.2-beta
(compiled 2014.10.22 svn.r3046 for OlexSys, GUI svn.r4928)
;
_audit_update_record
;
2015-12-01 deposited with the CCDC.
2015-12-17 downloaded from the CCDC.
;
_cell_angle_alpha 90
_cell_angle_beta 97.697(2)
_cell_angle_gamma 90
_cell_formula_units_Z 4
_cell_length_a 9.505(2)
_cell_length_b 16.483(4)
_cell_length_c 27.196(6)
_cell_measurement_reflns_used 9902
_cell_measurement_temperature 150.15
_cell_measurement_theta_max 27.389
_cell_measurement_theta_min 2.384
_cell_volume 4222.4(16)
_computing_cell_refinement 'SAINT v8.34A (Bruker, 2013)'
_computing_data_reduction 'SAINT v8.34A (Bruker, 2013)'
_computing_molecular_graphics 'Olex2 (Dolomanov et al., 2009)'
_computing_publication_material 'Olex2 (Dolomanov et al., 2009)'
_computing_structure_refinement 'XL (Sheldrick, 2008)'
_diffrn_ambient_temperature 150.15
_diffrn_measured_fraction_theta_full 0.999
_diffrn_measured_fraction_theta_max 0.992
_diffrn_measurement_device_type 'Bruker APEX-II CCD'
_diffrn_measurement_method '\f and \w scans'
_diffrn_radiation_type MoK\a
_diffrn_radiation_wavelength 0.71073
_diffrn_reflns_av_R_equivalents 0.0460
_diffrn_reflns_av_unetI/netI 0.0335
_diffrn_reflns_laue_measured_fraction_full 0.999
_diffrn_reflns_laue_measured_fraction_max 0.992
_diffrn_reflns_limit_h_max 12
_diffrn_reflns_limit_h_min -12
_diffrn_reflns_limit_k_max 21
_diffrn_reflns_limit_k_min -21
_diffrn_reflns_limit_l_max 34
_diffrn_reflns_limit_l_min -34
_diffrn_reflns_number 47953
_diffrn_reflns_point_group_measured_fraction_full 0.999
_diffrn_reflns_point_group_measured_fraction_max 0.992
_diffrn_reflns_theta_full 25.242
_diffrn_reflns_theta_max 27.485
_diffrn_reflns_theta_min 1.511
_diffrn_standards_number 0
_exptl_absorpt_coefficient_mu 0.701
_exptl_absorpt_correction_T_max 0.7456
_exptl_absorpt_correction_T_min 0.4171
_exptl_absorpt_correction_type multi-scan
_exptl_absorpt_process_details
;
SADABS-2014/3 (Bruker,2014) was used for absorption correction.
wR2(int) was 0.1269 before and 0.0561 after correction.
The Ratio of minimum to maximum transmission is 0.5594.
The \l/2 correction factor is Not present.
;
_exptl_crystal_colour colourless
_exptl_crystal_colour_primary colourless
_exptl_crystal_density_diffrn 1.195
_exptl_crystal_description block
_exptl_crystal_F_000 1624
_exptl_crystal_recrystallization_method 'Re-crystallisation from solvent: hexane'
_exptl_crystal_size_max 0.57
_exptl_crystal_size_mid 0.53
_exptl_crystal_size_min 0.5
_refine_diff_density_max 0.953
_refine_diff_density_min -0.701
_refine_diff_density_rms 0.066
_refine_ls_extinction_method none
_refine_ls_goodness_of_fit_ref 1.118
_refine_ls_hydrogen_treatment constr
_refine_ls_matrix_type full
_refine_ls_number_parameters 412
_refine_ls_number_reflns 9618
_refine_ls_number_restraints 0
_refine_ls_restrained_S_all 1.118
_refine_ls_R_factor_all 0.0398
_refine_ls_R_factor_gt 0.0331
_refine_ls_shift/su_max 0.003
_refine_ls_shift/su_mean 0.000
_refine_ls_structure_factor_coef Fsqd
_refine_ls_weighting_details 'w=1/[\s^2^(Fo^2^)+(0.0233P)^2^+3.6854P] where P=(Fo^2^+2Fc^2^)/3'
_refine_ls_weighting_scheme calc
_refine_ls_wR_factor_gt 0.0729
_refine_ls_wR_factor_ref 0.0758
_reflns_Friedel_coverage 0.000
_reflns_number_gt 8613
_reflns_number_total 9618
_reflns_threshold_expression 'I > 2\s(I)'
_cod_data_source_file c5ra23424g2.cif
_cod_data_source_block gp10
_cod_original_cell_volume 4222.8(16)
_cod_database_code 7223559
_shelxl_version_number 2014-3
_shelx_space_group_comment
;
The symmetry employed for this shelxl refinement is uniquely defined
by the following loop, which should always be used as a source of
symmetry information in preference to the above space-group names.
They are only intended as comments.
;
_shelx_estimated_absorpt_t_max 0.721
_shelx_estimated_absorpt_t_min 0.691
_olex2_refinement_description
;
1. Fixed Uiso
 At 1.5 times of:
  All C(H,H,H) groups
2.a Idealised Me refined as rotating group:
 C18(H18A,H18B,H18C), C27(H27A,H27B,H27C), C7(H7A,H7B,H7C), C2(H2A,H2B,H2C),
 C6(H6A,H6B,H6C), C8(H8A,H8B,H8C), C4(H4A,H4B,H4C), C28(H28A,H28B,H28C), C3(H3A,
 H3B,H3C), C24(H24A,H24B,H24C), C14(H14A,H14B,H14C), C20(H20A,H20B,H20C),
 C22(H22A,H22B,H22C), C26(H26A,H26B,H26C), C19(H19A,H19B,H19C), C11(H11A,H11B,
 H11C), C12(H12A,H12B,H12C), C31(H31A,H31B,H31C), C10(H10A,H10B,H10C), C23(H23A,
 H23B,H23C), C16(H16A,H16B,H16C), C32(H32A,H32B,H32C), C15(H15A,H15B,H15C),
 C30(H30A,H30B,H30C)
;
_olex2_submission_special_instructions 'No special instructions were received'

loop_
_space_group_symop_operation_xyz
'x, y, z'
'-x+1/2, y+1/2, -z+1/2'
'-x, -y, -z'
'x-1/2, -y-1/2, z-1/2'

loop_
_atom_site_label
_atom_site_type_symbol
_atom_site_fract_x
_atom_site_fract_y
_atom_site_fract_z
_atom_site_U_iso_or_equiv
_atom_site_adp_type
_atom_site_occupancy
_atom_site_site_symmetry_order
_atom_site_calc_flag
_atom_site_refinement_flags_posn
Sn1 Sn 0.63687(2) 0.38537(2) 0.37826(2) 0.01791(5) Uani 1 1 d .
Si2 Si 0.61463(6) 0.34229(3) 0.25450(2) 0.01736(12) Uani 1 1 d .
Si1 Si 0.70889(6) 0.22627(4) 0.45408(2) 0.01902(12) Uani 1 1 d .
O5 O 0.67422(16) 0.37201(9) 0.30923(5) 0.0214(3) Uani 1 1 d .
O1 O 0.72579(17) 0.28606(10) 0.40874(6) 0.0272(3) Uani 1 1 d .
O4 O 0.65942(16) 0.28296(9) 0.49775(5) 0.0233(3) Uani 1 1 d .
O6 O 0.54842(15) 0.25174(9) 0.25887(5) 0.0227(3) Uani 1 1 d .
O7 O 0.73934(16) 0.34514(9) 0.21918(5) 0.0231(3) Uani 1 1 d .
O8 O 0.48647(16) 0.39833(9) 0.22741(6) 0.0258(3) Uani 1 1 d .
O3 O 0.85452(16) 0.17691(9) 0.47118(6) 0.0262(3) Uani 1 1 d .
O2 O 0.58651(17) 0.15810(9) 0.44233(6) 0.0266(3) Uani 1 1 d .
C5 C 0.4091(2) 0.38580(14) 0.37870(8) 0.0259(5) Uani 1 1 d .
C1 C 0.7752(3) 0.48403(14) 0.40704(8) 0.0267(5) Uani 1 1 d .
C29 C 0.8856(2) 0.32061(14) 0.22690(9) 0.0275(5) Uani 1 1 d .
C21 C 0.4879(3) 0.47386(14) 0.20041(9) 0.0318(5) Uani 1 1 d .
C17 C 0.6121(3) 0.26081(15) 0.54439(8) 0.0291(5) Uani 1 1 d .
C25 C 0.4640(2) 0.20292(14) 0.22164(9) 0.0270(5) Uani 1 1 d .
C18 C 0.6963(3) 0.18961(17) 0.56849(9) 0.0396(6) Uani 1 1 d .
H18A H 0.6797 0.1417 0.5472 0.059 Uiso 1 1 calc GR
H18B H 0.6658 0.1782 0.6008 0.059 Uiso 1 1 calc GR
H18C H 0.7977 0.2030 0.5731 0.059 Uiso 1 1 calc GR
C13 C 1.0022(2) 0.19855(15) 0.47727(11) 0.0354(6) Uani 1 1 d .
C27 C 0.5086(3) 0.21561(17) 0.17053(9) 0.0394(6) Uani 1 1 d .
H27A H 0.4907 0.2720 0.1602 0.059 Uiso 1 1 calc GR
H27B H 0.4539 0.1793 0.1467 0.059 Uiso 1 1 calc GR
H27C H 0.6100 0.2037 0.1718 0.059 Uiso 1 1 calc GR
C9 C 0.5849(3) 0.08366(15) 0.41422(10) 0.0390(6) Uani 1 1 d .
C7 C 0.3433(3) 0.44736(18) 0.34041(10) 0.0407(6) Uani 1 1 d .
H7A H 0.3836 0.5011 0.3487 0.061 Uiso 1 1 calc GR
H7B H 0.2403 0.4491 0.3406 0.061 Uiso 1 1 calc GR
H7C H 0.3638 0.4314 0.3074 0.061 Uiso 1 1 calc GR
C2 C 0.9249(3) 0.46550(18) 0.39704(11) 0.0432(7) Uani 1 1 d .
H2A H 0.9550 0.4130 0.4118 0.065 Uiso 1 1 calc GR
H2B H 0.9893 0.5081 0.4117 0.065 Uiso 1 1 calc GR
H2C H 0.9273 0.4634 0.3612 0.065 Uiso 1 1 calc GR
C6 C 0.3762(3) 0.40911(19) 0.43009(10) 0.0427(7) Uani 1 1 d .
H6A H 0.4230 0.3709 0.4546 0.064 Uiso 1 1 calc GR
H6B H 0.2734 0.4073 0.4306 0.064 Uiso 1 1 calc GR
H6C H 0.4111 0.4641 0.4381 0.064 Uiso 1 1 calc GR
C8 C 0.3542(3) 0.30052(17) 0.36520(12) 0.0433(7) Uani 1 1 d .
H8A H 0.3841 0.2842 0.3335 0.065 Uiso 1 1 calc GR
H8B H 0.2503 0.3002 0.3622 0.065 Uiso 1 1 calc GR
H8C H 0.3929 0.2624 0.3912 0.065 Uiso 1 1 calc GR
C4 C 0.7232(3) 0.56256(16) 0.38083(11) 0.0431(7) Uani 1 1 d .
H4A H 0.7254 0.5569 0.3451 0.065 Uiso 1 1 calc GR
H4B H 0.7850 0.6075 0.3936 0.065 Uiso 1 1 calc GR
H4C H 0.6258 0.5737 0.3870 0.065 Uiso 1 1 calc GR
C28 C 0.4892(3) 0.11531(16) 0.23751(12) 0.0478(8) Uani 1 1 d .
H28A H 0.5908 0.1031 0.2402 0.072 Uiso 1 1 calc GR
H28B H 0.4367 0.0794 0.2128 0.072 Uiso 1 1 calc GR
H28C H 0.4563 0.1068 0.2698 0.072 Uiso 1 1 calc GR
C3 C 0.7701(3) 0.49172(17) 0.46287(9) 0.0428(7) Uani 1 1 d .
H3A H 0.6726 0.5036 0.4687 0.064 Uiso 1 1 calc GR
H3B H 0.8329 0.5358 0.4763 0.064 Uiso 1 1 calc GR
H3C H 0.8014 0.4407 0.4793 0.064 Uiso 1 1 calc GR
C24 C 0.5074(4) 0.45485(17) 0.14708(10) 0.0454(7) Uani 1 1 d .
H24A H 0.5981 0.4269 0.1465 0.068 Uiso 1 1 calc GR
H24B H 0.5068 0.5055 0.1281 0.068 Uiso 1 1 calc GR
H24C H 0.4297 0.4199 0.1322 0.068 Uiso 1 1 calc GR
C14 C 1.0246(3) 0.27842(19) 0.50520(14) 0.0538(8) Uani 1 1 d .
H14A H 0.9692 0.3211 0.4865 0.081 Uiso 1 1 calc GR
H14B H 1.1256 0.2928 0.5091 0.081 Uiso 1 1 calc GR
H14C H 0.9936 0.2728 0.5380 0.081 Uiso 1 1 calc GR
C20 C 0.4552(3) 0.2400(2) 0.53492(11) 0.0471(7) Uani 1 1 d .
H20A H 0.4016 0.2875 0.5212 0.071 Uiso 1 1 calc GR
H20B H 0.4223 0.2241 0.5662 0.071 Uiso 1 1 calc GR
H20C H 0.4405 0.1950 0.5112 0.071 Uiso 1 1 calc GR
C22 C 0.6049(3) 0.52861(15) 0.22439(11) 0.0448(7) Uani 1 1 d .
H22A H 0.5892 0.5407 0.2585 0.067 Uiso 1 1 calc GR
H22B H 0.6048 0.5793 0.2055 0.067 Uiso 1 1 calc GR
H22C H 0.6967 0.5014 0.2247 0.067 Uiso 1 1 calc GR
C26 C 0.3096(3) 0.2257(2) 0.22114(12) 0.0481(7) Uani 1 1 d .
H26A H 0.2818 0.2166 0.2541 0.072 Uiso 1 1 calc GR
H26B H 0.2505 0.1922 0.1968 0.072 Uiso 1 1 calc GR
H26C H 0.2963 0.2831 0.2122 0.072 Uiso 1 1 calc GR
C19 C 0.6360(4) 0.33622(19) 0.57628(10) 0.0483(7) Uani 1 1 d .
H19A H 0.7375 0.3490 0.5818 0.072 Uiso 1 1 calc GR
H19B H 0.6021 0.3266 0.6083 0.072 Uiso 1 1 calc GR
H19C H 0.5838 0.3818 0.5594 0.072 Uiso 1 1 calc GR
C11 C 0.6604(4) 0.0965(2) 0.36886(12) 0.0644(10) Uani 1 1 d .
H11A H 0.6134 0.1401 0.3484 0.097 Uiso 1 1 calc GR
H11B H 0.6567 0.0463 0.3494 0.097 Uiso 1 1 calc GR
H11C H 0.7596 0.1112 0.3796 0.097 Uiso 1 1 calc GR
C12 C 0.6575(4) 0.01771(17) 0.44710(13) 0.0560(9) Uani 1 1 d .
H12A H 0.7582 0.0311 0.4558 0.084 Uiso 1 1 calc GR
H12B H 0.6485 -0.0342 0.4294 0.084 Uiso 1 1 calc GR
H12C H 0.6128 0.0135 0.4774 0.084 Uiso 1 1 calc GR
C31 C 0.9052(3) 0.2495(2) 0.26060(18) 0.0792(14) Uani 1 1 d .
H31A H 0.8894 0.2659 0.2941 0.119 Uiso 1 1 calc GR
H31B H 1.0021 0.2286 0.2615 0.119 Uiso 1 1 calc GR
H31C H 0.8371 0.2070 0.2485 0.119 Uiso 1 1 calc GR
C10 C 0.4302(4) 0.06348(19) 0.39950(15) 0.0685(11) Uani 1 1 d .
H10A H 0.3823 0.0612 0.4292 0.103 Uiso 1 1 calc GR
H10B H 0.4220 0.0108 0.3827 0.103 Uiso 1 1 calc GR
H10C H 0.3858 0.1054 0.3770 0.103 Uiso 1 1 calc GR
C23 C 0.3440(4) 0.5124(2) 0.20292(14) 0.0638(10) Uani 1 1 d .
H23A H 0.2689 0.4739 0.1906 0.096 Uiso 1 1 calc GR
H23B H 0.3346 0.5615 0.1824 0.096 Uiso 1 1 calc GR
H23C H 0.3355 0.5266 0.2374 0.096 Uiso 1 1 calc GR
C16 C 1.0778(3) 0.1292(2) 0.50663(16) 0.0671(11) Uani 1 1 d .
H16A H 1.0409 0.1238 0.5384 0.101 Uiso 1 1 calc GR
H16B H 1.1799 0.1405 0.5127 0.101 Uiso 1 1 calc GR
H16C H 1.0614 0.0787 0.4878 0.101 Uiso 1 1 calc GR
C32 C 0.9729(3) 0.3917(2) 0.24787(15) 0.0575(9) Uani 1 1 d .
H32A H 0.9544 0.4383 0.2256 0.086 Uiso 1 1 calc GR
H32B H 1.0739 0.3776 0.2511 0.086 Uiso 1 1 calc GR
H32C H 0.9473 0.4054 0.2806 0.086 Uiso 1 1 calc GR
C15 C 1.0503(3) 0.2050(2) 0.42649(14) 0.0604(9) Uani 1 1 d .
H15A H 1.0317 0.1536 0.4087 0.091 Uiso 1 1 calc GR
H15B H 1.1522 0.2167 0.4303 0.091 Uiso 1 1 calc GR
H15C H 0.9981 0.2487 0.4077 0.091 Uiso 1 1 calc GR
C30 C 0.9218(4) 0.3023(3) 0.17515(13) 0.0699(11) Uani 1 1 d .
H30A H 0.8701 0.2537 0.1621 0.105 Uiso 1 1 calc GR
H30B H 1.0241 0.2928 0.1769 0.105 Uiso 1 1 calc GR
H30C H 0.8943 0.3484 0.1532 0.105 Uiso 1 1 calc GR

loop_
_atom_site_aniso_label
_atom_site_aniso_U_11
_atom_site_aniso_U_22
_atom_site_aniso_U_33
_atom_site_aniso_U_23
_atom_site_aniso_U_13
_atom_site_aniso_U_12
Sn1 0.02146(8) 0.01816(7) 0.01478(8) 0.00066(5) 0.00485(5) 0.00177(5)
Si2 0.0192(3) 0.0191(3) 0.0136(3) 0.0008(2) 0.0018(2) 0.0022(2)
Si1 0.0200(3) 0.0207(3) 0.0159(3) 0.0037(2) 0.0004(2) 0.0015(2)
O5 0.0261(8) 0.0243(8) 0.0138(7) -0.0010(6) 0.0023(6) -0.0003(6)
O1 0.0315(9) 0.0287(8) 0.0222(8) 0.0098(7) 0.0065(7) 0.0075(7)
O4 0.0266(8) 0.0248(8) 0.0185(8) 0.0021(6) 0.0031(6) 0.0023(6)
O6 0.0232(8) 0.0218(8) 0.0218(8) 0.0003(6) -0.0018(6) -0.0022(6)
O7 0.0239(8) 0.0284(8) 0.0177(8) -0.0009(6) 0.0056(6) 0.0019(6)
O8 0.0255(8) 0.0275(8) 0.0234(8) 0.0070(6) -0.0008(6) 0.0059(6)
O3 0.0205(8) 0.0277(8) 0.0302(9) 0.0087(7) 0.0022(6) 0.0036(6)
O2 0.0291(8) 0.0240(8) 0.0248(8) 0.0007(6) -0.0031(6) -0.0020(6)
C5 0.0233(11) 0.0319(12) 0.0242(11) 0.0053(10) 0.0092(9) 0.0057(9)
C1 0.0332(12) 0.0257(11) 0.0214(11) -0.0045(9) 0.0042(9) -0.0053(9)
C29 0.0215(11) 0.0316(12) 0.0310(13) -0.0037(10) 0.0095(9) 0.0018(9)
C21 0.0420(14) 0.0257(12) 0.0254(12) 0.0075(9) -0.0042(10) 0.0072(10)
C17 0.0343(13) 0.0372(13) 0.0160(11) 0.0035(9) 0.0042(9) 0.0074(10)
C25 0.0252(12) 0.0254(11) 0.0279(12) -0.0040(9) -0.0050(9) -0.0029(9)
C18 0.0506(16) 0.0459(16) 0.0232(13) 0.0102(11) 0.0081(11) 0.0140(13)
C13 0.0191(11) 0.0330(13) 0.0540(17) 0.0144(12) 0.0049(11) 0.0043(9)
C27 0.0469(16) 0.0419(15) 0.0274(13) -0.0109(11) -0.0022(11) -0.0046(12)
C9 0.0522(17) 0.0243(12) 0.0351(14) -0.0052(11) -0.0138(12) 0.0015(11)
C7 0.0295(13) 0.0550(17) 0.0381(15) 0.0165(13) 0.0066(11) 0.0126(12)
C2 0.0326(14) 0.0482(16) 0.0485(17) -0.0132(13) 0.0048(12) -0.0112(12)
C6 0.0391(15) 0.0585(18) 0.0340(15) 0.0052(13) 0.0178(12) 0.0159(13)
C8 0.0254(13) 0.0438(16) 0.063(2) -0.0040(14) 0.0146(13) -0.0069(11)
C4 0.0574(18) 0.0268(13) 0.0437(16) 0.0029(11) 0.0019(13) -0.0075(12)
C28 0.0583(19) 0.0271(13) 0.0521(18) 0.0004(12) -0.0143(14) -0.0097(13)
C3 0.0646(19) 0.0408(15) 0.0227(13) -0.0118(11) 0.0046(12) -0.0116(13)
C24 0.074(2) 0.0350(14) 0.0244(13) 0.0063(11) -0.0050(13) -0.0079(14)
C14 0.0293(15) 0.0519(18) 0.076(2) -0.0014(16) -0.0093(14) -0.0057(13)
C20 0.0341(14) 0.075(2) 0.0347(15) 0.0144(14) 0.0133(12) -0.0002(14)
C22 0.071(2) 0.0213(12) 0.0377(15) 0.0025(11) -0.0094(14) -0.0011(12)
C26 0.0271(14) 0.0613(19) 0.0540(19) -0.0193(15) -0.0018(12) -0.0031(13)
C19 0.066(2) 0.0511(18) 0.0277(14) -0.0071(13) 0.0054(13) 0.0139(15)
C11 0.102(3) 0.0493(19) 0.0397(18) -0.0156(15) 0.0010(18) 0.0127(19)
C12 0.061(2) 0.0296(14) 0.069(2) 0.0078(14) -0.0203(17) 0.0052(13)
C31 0.0378(17) 0.070(2) 0.135(4) 0.062(2) 0.030(2) 0.0278(16)
C10 0.064(2) 0.0378(17) 0.090(3) -0.0089(17) -0.040(2) -0.0065(15)
C23 0.059(2) 0.062(2) 0.069(2) 0.0319(18) 0.0037(17) 0.0336(17)
C16 0.0264(15) 0.061(2) 0.111(3) 0.044(2) -0.0037(17) 0.0091(14)
C32 0.0346(16) 0.0553(19) 0.082(3) -0.0136(18) 0.0034(16) -0.0086(14)
C15 0.0469(18) 0.061(2) 0.080(3) 0.0144(18) 0.0356(18) 0.0048(15)
C30 0.0434(19) 0.115(3) 0.054(2) -0.029(2) 0.0172(16) 0.0131(19)

loop_
_atom_type_symbol
_atom_type_description
_atom_type_scat_dispersion_real
_atom_type_scat_dispersion_imag
_atom_type_scat_source
C C 0.0033 0.0016 'International Tables Vol C Tables 4.2.6.8 and 6.1.1.4'
H H 0.0000 0.0000 'International Tables Vol C Tables 4.2.6.8 and 6.1.1.4'
O O 0.0106 0.0060 'International Tables Vol C Tables 4.2.6.8 and 6.1.1.4'
Si Si 0.0817 0.0704 'International Tables Vol C Tables 4.2.6.8 and 6.1.1.4'
Sn Sn -0.6537 1.4246 'International Tables Vol C Tables 4.2.6.8 and 6.1.1.4'

loop_
_geom_angle_atom_site_label_1
_geom_angle_atom_site_label_2
_geom_angle_atom_site_label_3
_geom_angle
O5 Sn1 O1 100.72(6)
O5 Sn1 C5 108.28(8)
O5 Sn1 C1 104.46(8)
O1 Sn1 C5 111.87(8)
O1 Sn1 C1 105.39(8)
C5 Sn1 C1 123.58(9)
O5 Si2 O6 107.76(8)
O5 Si2 O7 110.28(8)
O5 Si2 O8 113.51(8)
O7 Si2 O6 112.91(8)
O7 Si2 O8 106.14(8)
O8 Si2 O6 106.27(8)
O1 Si1 O4 106.05(9)
O1 Si1 O3 111.10(9)
O1 Si1 O2 114.74(9)
O3 Si1 O4 113.44(9)
O2 Si1 O4 105.79(9)
O2 Si1 O3 105.79(9)
Si2 O5 Sn1 146.74(10)
Si1 O1 Sn1 138.74(10)
C17 O4 Si1 130.37(14)
C25 O6 Si2 129.84(14)
C29 O7 Si2 132.43(14)
C21 O8 Si2 131.44(15)
C13 O3 Si1 133.87(15)
C9 O2 Si1 130.60(17)
C7 C5 Sn1 108.45(15)
C7 C5 C8 110.6(2)
C6 C5 Sn1 109.52(17)
C6 C5 C7 110.1(2)
C6 C5 C8 110.4(2)
C8 C5 Sn1 107.76(15)
C2 C1 Sn1 108.81(16)
C2 C1 C4 109.9(2)
C2 C1 C3 110.5(2)
C4 C1 Sn1 108.90(16)
C4 C1 C3 109.9(2)
C3 C1 Sn1 108.74(16)
O7 C29 C31 110.6(2)
O7 C29 C32 108.1(2)
O7 C29 C30 104.8(2)
C31 C29 C32 111.3(3)
C31 C29 C30 112.9(3)
C32 C29 C30 108.9(3)
O8 C21 C24 108.5(2)
O8 C21 C22 110.59(19)
O8 C21 C23 105.5(2)
C22 C21 C24 111.0(2)
C22 C21 C23 110.3(3)
C23 C21 C24 110.8(2)
O4 C17 C18 111.44(19)
O4 C17 C20 108.75(19)
O4 C17 C19 104.7(2)
C20 C17 C18 110.3(2)
C19 C17 C18 110.9(2)
C19 C17 C20 110.5(2)
O6 C25 C27 111.49(19)
O6 C25 C28 106.16(19)
O6 C25 C26 108.31(19)
C28 C25 C27 109.8(2)
C26 C25 C27 110.3(2)
C26 C25 C28 110.8(2)
C17 C18 H18A 109.5
C17 C18 H18B 109.5
C17 C18 H18C 109.5
H18A C18 H18B 109.5
H18A C18 H18C 109.5
H18B C18 H18C 109.5
O3 C13 C14 110.0(2)
O3 C13 C16 105.1(2)
O3 C13 C15 108.8(2)
C16 C13 C14 111.3(3)
C15 C13 C14 110.8(3)
C15 C13 C16 110.6(3)
C25 C27 H27A 109.5
C25 C27 H27B 109.5
C25 C27 H27C 109.5
H27A C27 H27B 109.5
H27A C27 H27C 109.5
H27B C27 H27C 109.5
O2 C9 C11 109.8(2)
O2 C9 C12 109.0(2)
O2 C9 C10 105.6(2)
C12 C9 C11 110.5(3)
C10 C9 C11 111.4(3)
C10 C9 C12 110.5(3)
C5 C7 H7A 109.5
C5 C7 H7B 109.5
C5 C7 H7C 109.5
H7A C7 H7B 109.5
H7A C7 H7C 109.5
H7B C7 H7C 109.5
C1 C2 H2A 109.5
C1 C2 H2B 109.5
C1 C2 H2C 109.5
H2A C2 H2B 109.5
H2A C2 H2C 109.5
H2B C2 H2C 109.5
C5 C6 H6A 109.5
C5 C6 H6B 109.5
C5 C6 H6C 109.5
H6A C6 H6B 109.5
H6A C6 H6C 109.5
H6B C6 H6C 109.5
C5 C8 H8A 109.5
C5 C8 H8B 109.5
C5 C8 H8C 109.5
H8A C8 H8B 109.5
H8A C8 H8C 109.5
H8B C8 H8C 109.5
C1 C4 H4A 109.5
C1 C4 H4B 109.5
C1 C4 H4C 109.5
H4A C4 H4B 109.5
H4A C4 H4C 109.5
H4B C4 H4C 109.5
C25 C28 H28A 109.5
C25 C28 H28B 109.5
C25 C28 H28C 109.5
H28A C28 H28B 109.5
H28A C28 H28C 109.5
H28B C28 H28C 109.5
C1 C3 H3A 109.5
C1 C3 H3B 109.5
C1 C3 H3C 109.5
H3A C3 H3B 109.5
H3A C3 H3C 109.5
H3B C3 H3C 109.5
C21 C24 H24A 109.5
C21 C24 H24B 109.5
C21 C24 H24C 109.5
H24A C24 H24B 109.5
H24A C24 H24C 109.5
H24B C24 H24C 109.5
C13 C14 H14A 109.5
C13 C14 H14B 109.5
C13 C14 H14C 109.5
H14A C14 H14B 109.5
H14A C14 H14C 109.5
H14B C14 H14C 109.5
C17 C20 H20A 109.5
C17 C20 H20B 109.5
C17 C20 H20C 109.5
H20A C20 H20B 109.5
H20A C20 H20C 109.5
H20B C20 H20C 109.5
C21 C22 H22A 109.5
C21 C22 H22B 109.5
C21 C22 H22C 109.5
H22A C22 H22B 109.5
H22A C22 H22C 109.5
H22B C22 H22C 109.5
C25 C26 H26A 109.5
C25 C26 H26B 109.5
C25 C26 H26C 109.5
H26A C26 H26B 109.5
H26A C26 H26C 109.5
H26B C26 H26C 109.5
C17 C19 H19A 109.5
C17 C19 H19B 109.5
C17 C19 H19C 109.5
H19A C19 H19B 109.5
H19A C19 H19C 109.5
H19B C19 H19C 109.5
C9 C11 H11A 109.5
C9 C11 H11B 109.5
C9 C11 H11C 109.5
H11A C11 H11B 109.5
H11A C11 H11C 109.5
H11B C11 H11C 109.5
C9 C12 H12A 109.5
C9 C12 H12B 109.5
C9 C12 H12C 109.5
H12A C12 H12B 109.5
H12A C12 H12C 109.5
H12B C12 H12C 109.5
C29 C31 H31A 109.5
C29 C31 H31B 109.5
C29 C31 H31C 109.5
H31A C31 H31B 109.5
H31A C31 H31C 109.5
H31B C31 H31C 109.5
C9 C10 H10A 109.5
C9 C10 H10B 109.5
C9 C10 H10C 109.5
H10A C10 H10B 109.5
H10A C10 H10C 109.5
H10B C10 H10C 109.5
C21 C23 H23A 109.5
C21 C23 H23B 109.5
C21 C23 H23C 109.5
H23A C23 H23B 109.5
H23A C23 H23C 109.5
H23B C23 H23C 109.5
C13 C16 H16A 109.5
C13 C16 H16B 109.5
C13 C16 H16C 109.5
H16A C16 H16B 109.5
H16A C16 H16C 109.5
H16B C16 H16C 109.5
C29 C32 H32A 109.5
C29 C32 H32B 109.5
C29 C32 H32C 109.5
H32A C32 H32B 109.5
H32A C32 H32C 109.5
H32B C32 H32C 109.5
C13 C15 H15A 109.5
C13 C15 H15B 109.5
C13 C15 H15C 109.5
H15A C15 H15B 109.5
H15A C15 H15C 109.5
H15B C15 H15C 109.5
C29 C30 H30A 109.5
C29 C30 H30B 109.5
C29 C30 H30C 109.5
H30A C30 H30B 109.5
H30A C30 H30C 109.5
H30B C30 H30C 109.5

loop_
_geom_bond_atom_site_label_1
_geom_bond_atom_site_label_2
_geom_bond_distance
Sn1 O5 1.9689(15)
Sn1 O1 1.9733(15)
Sn1 C5 2.167(2)
Sn1 C1 2.171(2)
Si2 O5 1.5972(15)
Si2 O6 1.6304(16)
Si2 O7 1.6232(16)
Si2 O8 1.6246(16)
Si1 O1 1.6032(16)
Si1 O4 1.6293(16)
Si1 O3 1.6193(16)
Si1 O2 1.6181(17)
O4 C17 1.448(3)
O6 C25 1.449(3)
O7 C29 1.436(3)
O8 C21 1.447(3)
O3 C13 1.436(3)
O2 C9 1.445(3)
C5 C7 1.526(3)
C5 C6 1.522(3)
C5 C8 1.527(4)
C1 C2 1.515(4)
C1 C4 1.528(3)
C1 C3 1.531(3)
C29 C31 1.484(4)
C29 C32 1.503(4)
C29 C30 1.523(4)
C21 C24 1.519(4)
C21 C22 1.511(4)
C21 C23 1.518(4)
C17 C18 1.519(3)
C17 C20 1.519(4)
C17 C19 1.515(4)
C25 C27 1.521(4)
C25 C28 1.517(3)
C25 C26 1.514(3)
C18 H18A 0.9800
C18 H18B 0.9800
C18 H18C 0.9800
C13 C14 1.521(4)
C13 C16 1.518(4)
C13 C15 1.515(4)
C27 H27A 0.9800
C27 H27B 0.9800
C27 H27C 0.9800
C9 C11 1.523(5)
C9 C12 1.514(4)
C9 C10 1.508(4)
C7 H7A 0.9800
C7 H7B 0.9800
C7 H7C 0.9800
C2 H2A 0.9800
C2 H2B 0.9800
C2 H2C 0.9800
C6 H6A 0.9800
C6 H6B 0.9800
C6 H6C 0.9800
C8 H8A 0.9800
C8 H8B 0.9800
C8 H8C 0.9800
C4 H4A 0.9800
C4 H4B 0.9800
C4 H4C 0.9800
C28 H28A 0.9800
C28 H28B 0.9800
C28 H28C 0.9800
C3 H3A 0.9800
C3 H3B 0.9800
C3 H3C 0.9800
C24 H24A 0.9800
C24 H24B 0.9800
C24 H24C 0.9800
C14 H14A 0.9800
C14 H14B 0.9800
C14 H14C 0.9800
C20 H20A 0.9800
C20 H20B 0.9800
C20 H20C 0.9800
C22 H22A 0.9800
C22 H22B 0.9800
C22 H22C 0.9800
C26 H26A 0.9800
C26 H26B 0.9800
C26 H26C 0.9800
C19 H19A 0.9800
C19 H19B 0.9800
C19 H19C 0.9800
C11 H11A 0.9800
C11 H11B 0.9800
C11 H11C 0.9800
C12 H12A 0.9800
C12 H12B 0.9800
C12 H12C 0.9800
C31 H31A 0.9800
C31 H31B 0.9800
C31 H31C 0.9800
C10 H10A 0.9800
C10 H10B 0.9800
C10 H10C 0.9800
C23 H23A 0.9800
C23 H23B 0.9800
C23 H23C 0.9800
C16 H16A 0.9800
C16 H16B 0.9800
C16 H16C 0.9800
C32 H32A 0.9800
C32 H32B 0.9800
C32 H32C 0.9800
C15 H15A 0.9800
C15 H15B 0.9800
C15 H15C 0.9800
C30 H30A 0.9800
C30 H30B 0.9800
C30 H30C 0.9800

loop_
_geom_torsion_atom_site_label_1
_geom_torsion_atom_site_label_2
_geom_torsion_atom_site_label_3
_geom_torsion_atom_site_label_4
_geom_torsion
Si2 O6 C25 C27 35.1(3)
Si2 O6 C25 C28 154.60(19)
Si2 O6 C25 C26 -86.4(2)
Si2 O7 C29 C31 32.3(3)
Si2 O7 C29 C32 -89.9(3)
Si2 O7 C29 C30 154.1(2)
Si2 O8 C21 C24 84.0(3)
Si2 O8 C21 C22 -38.0(3)
Si2 O8 C21 C23 -157.3(2)
Si1 O4 C17 C18 38.9(3)
Si1 O4 C17 C20 -82.9(2)
Si1 O4 C17 C19 158.88(17)
Si1 O3 C13 C14 45.9(3)
Si1 O3 C13 C16 165.9(2)
Si1 O3 C13 C15 -75.7(3)
Si1 O2 C9 C11 -38.3(3)
Si1 O2 C9 C12 82.9(3)
Si1 O2 C9 C10 -158.4(2)
O5 Si2 O6 C25 170.12(17)
O5 Si2 O7 C29 43.8(2)
O5 Si2 O8 C21 83.2(2)
O1 Si1 O4 C17 171.61(18)
O1 Si1 O3 C13 40.6(2)
O1 Si1 O2 C9 76.4(2)
O4 Si1 O1 Sn1 -33.83(17)
O4 Si1 O3 C13 -78.7(2)
O4 Si1 O2 C9 -167.07(19)
O6 Si2 O5 Sn1 -48.98(18)
O6 Si2 O7 C29 -76.8(2)
O6 Si2 O8 C21 -158.52(19)
O7 Si2 O5 Sn1 -172.63(15)
O7 Si2 O6 C25 -67.83(19)
O7 Si2 O8 C21 -38.1(2)
O8 Si2 O5 Sn1 68.43(18)
O8 Si2 O6 C25 48.1(2)
O8 Si2 O7 C29 167.18(18)
O3 Si1 O1 Sn1 -157.52(14)
O3 Si1 O4 C17 -66.2(2)
O3 Si1 O2 C9 -46.4(2)
O2 Si1 O1 Sn1 82.55(17)
O2 Si1 O4 C17 49.3(2)
O2 Si1 O3 C13 165.7(2)
